data_8000378
loop_
_publ_author_name
'Andrzejewski, Micha\/l'
'Katrusiak, Andrzej'

_publ_section_title
;
 Piezochromic Porous Metal-Organic Framework.
;
_journal_issue 1
_journal_name_full 'The journal of physical chemistry letters'
_journal_page_first 279
_journal_page_last 284
_journal_paper_doi 10.1021/acs.jpclett.6b02458
_journal_volume 8
_journal_year 2017
_chemical_formula_moiety 'C14 H16 Co N2 O5'
_chemical_formula_sum 'C14 H18 Co N2 O5'
_chemical_formula_weight 353.23
_chemical_name_common AMU1
_chemical_name_systematic
;
Co(1,4-benzenedicarboxylate)(1,4-diazabicyclo[2.2.2]octane)H2O
;
_space_group_crystal_system triclinic
_space_group_IT_number 1
_space_group_name_Hall 'P 1'
_space_group_name_H-M_alt 'P 1'
_atom_sites_solution_hydrogens mixed
_atom_sites_solution_primary direct
_audit_creation_date 2016-07-12
_audit_creation_method
;
Olex2 1.2
(compiled 2016.02.19 svn.r3266 for OlexSys, GUI svn.r5155)
;
_cell_angle_alpha 90.43(2)
_cell_angle_beta 96.62(2)
_cell_angle_gamma 94.933(16)
_cell_formula_units_Z 1
_cell_length_a 5.8426(11)
_cell_length_b 7.0452(14)
_cell_length_c 10.585(3)
_cell_measurement_reflns_used 838
_cell_measurement_temperature 296(2)
_cell_measurement_theta_max 55.836
_cell_measurement_theta_min 8.734
_cell_volume 431.13(17)
_computing_molecular_graphics 'Olex2 (Dolomanov et al., 2009)'
_computing_publication_material 'Olex2 (Dolomanov et al., 2009)'
_computing_structure_refinement 'ShelXL (Sheldrick, 2015)'
_computing_structure_solution 'ShelXS (Sheldrick, 2008)'
_diffrn_ambient_temperature 296(2)
_diffrn_measured_fraction_theta_full 0.249
_diffrn_measured_fraction_theta_max 0.211
_diffrn_measurement_device_type 'multiwire proportional'
_diffrn_measurement_method 'phi and omega scans'
_diffrn_radiation_monochromator graphite
_diffrn_radiation_type MoK\a
_diffrn_radiation_wavelength 0.71073
_diffrn_reflns_av_R_equivalents 0.0660
_diffrn_reflns_av_unetI/netI 0.0997
_diffrn_reflns_Laue_measured_fraction_full 0.249
_diffrn_reflns_Laue_measured_fraction_max 0.211
_diffrn_reflns_limit_h_max 7
_diffrn_reflns_limit_h_min -7
_diffrn_reflns_limit_k_max 8
_diffrn_reflns_limit_k_min -8
_diffrn_reflns_limit_l_max 6
_diffrn_reflns_limit_l_min -6
_diffrn_reflns_number 2307
_diffrn_reflns_point_group_measured_fraction_full 0.249
_diffrn_reflns_point_group_measured_fraction_max 0.211
_diffrn_reflns_theta_full 26.000
_diffrn_reflns_theta_max 27.918
_diffrn_reflns_theta_min 4.367
_exptl_absorpt_coefficient_mu 1.017
_exptl_absorpt_correction_T_max 0.909
_exptl_absorpt_correction_T_min 0.892
_exptl_absorpt_correction_type multi-scan
_exptl_absorpt_process_details
;
Data were collected and reduced by program CrysAlisPro, 
and SCALE3 ABSPACK was used for absorption correction
;
_exptl_crystal_colour orange/yellow
_exptl_crystal_density_diffrn 1.361
_exptl_crystal_description plate
_exptl_crystal_F_000 183
_exptl_crystal_size_max 0.3
_exptl_crystal_size_mid 0.1
_exptl_crystal_size_min 0.1
_refine_diff_density_max 1.713
_refine_diff_density_min -0.759
_refine_diff_density_rms 0.254
_refine_ls_abs_structure_details
;
 Refined as a perfect inversion twin.
;
_refine_ls_abs_structure_Flack 0.5
_refine_ls_extinction_method none
_refine_ls_goodness_of_fit_ref 1.995
_refine_ls_hydrogen_treatment constr
_refine_ls_matrix_type full
_refine_ls_number_parameters 64
_refine_ls_number_reflns 838
_refine_ls_number_restraints 39
_refine_ls_restrained_S_all 18.667
_refine_ls_R_factor_all 0.2539
_refine_ls_R_factor_gt 0.1898
_refine_ls_shift/su_max 0.000
_refine_ls_shift/su_mean 0.000
_refine_ls_structure_factor_coef Fsqd
_refine_ls_weighting_details 'w=1/[\s^2^(Fo^2^)+(0.2000P)^2^] where P=(Fo^2^+2Fc^2^)/3'
_refine_ls_weighting_scheme calc
_refine_ls_wR_factor_gt 0.4138
_refine_ls_wR_factor_ref 0.5033
_reflns_Friedel_coverage 1.000
_reflns_Friedel_fraction_full 0.249
_reflns_Friedel_fraction_max 0.211
_reflns_number_gt 597
_reflns_number_total 838
_reflns_threshold_expression 'I > 2\s(I)'
_cod_data_source_file jz6b02458_si_004.cif
_cod_data_source_block 101GPa_P1
_cod_original_cell_volume 431.11(17)
_cod_database_code 8000378
_shelx_space_group_comment
;
The symmetry employed for this shelxl refinement is uniquely defined
by the following loop, which should always be used as a source of
symmetry information in preference to the above space-group names.
They are only intended as comments.
;
_olex2_refinement_description
;
1. Fixed Uiso
 At 1.2 times of:
  All C(H) groups, All C(H,H) groups
 At 1.5 times of:
  All O(H,H) groups
2. Restrained distances
 N2-C12
 1.48 with sigma of 0.002
 N2-C14
 1.48 with sigma of 0.002
 C10-N2
 1.48 with sigma of 0.002
 C9-N1
 1.48 with sigma of 0.002
 C11-N1
 1.48 with sigma of 0.002
 N1-C13
 1.48 with sigma of 0.002
 C9-C10
 1.52 with sigma of 0.002
 C11-C12
 1.52 with sigma of 0.002
 C13-C14
 1.52 with sigma of 0.002
 O4-C8
 1.23 with sigma of 0.002
 C8-O3
 1.23 with sigma of 0.002
 O1-C7
 1.23 with sigma of 0.002
 C7-O2
 1.23 with sigma of 0.002
 C8-C4
 1.34 with sigma of 0.002
 C1-C7
 1.34 with sigma of 0.002
 C5-C4
 1.38 with sigma of 0.002
 C5-C6
 1.38 with sigma of 0.002
 C6-C1
 1.38 with sigma of 0.002
 C1-C2
 1.38 with sigma of 0.002
 C2-C3
 1.38 with sigma of 0.002
 C3-C4
 1.38 with sigma of 0.002
 O3-O4
 2.16 with sigma of 0.002
 O2-O1
 2.16 with sigma of 0.002
 H1WB-O1W
 0.97 with sigma of 0.001
 O3-C4 \\sim C4-O4
 with sigma of 0.02
 O2-C1 \\sim C1-O1
 with sigma of 0.02
 C2-C7 \\sim C7-C6
 with sigma of 0.02
3. Restrained planarity
 C8, C6, C1, C2, C3, C4, C5, C7, O2, O1, O4, O3
 with sigma of 0.1
4. Uiso/Uaniso restraints and constraints
Uiso(C14) = Uiso(C13) = Uiso(C9) = Uiso(C10) = Uiso(C11) = Uiso(C12)
Uiso(N2) = Uiso(N1)
Uiso(O3) = Uiso(O4) = Uiso(O2) = Uiso(O1)
Uiso(C6) = Uiso(C1) = Uiso(C2) = Uiso(C3) = Uiso(C4) = Uiso(C5)
5.a Rotating group:
 O1W(H1WA,H1WB)
5.b Secondary CH2 refined with riding coordinates:
 C11(H11A,H11B), C9(H9A,H9B), C12(H12A,H12B), C10(H10A,H10B), C14(H14A,H14B)
5.c Aromatic/amide H refined with riding coordinates:
 C6(H6), C2(H2), C3(H3), C5(H5)
5.d Fitted hexagon refined as free rotating group:
 C6(C1,C2,C3,C4,C5)
;
_olex2_submission_special_instructions 'No special instructions were received'

loop_
_space_group_symop_operation_xyz
'x, y, z'

loop_
_atom_site_label
_atom_site_type_symbol
_atom_site_fract_x
_atom_site_fract_y
_atom_site_fract_z
_atom_site_U_iso_or_equiv
_atom_site_adp_type
_atom_site_occupancy
_atom_site_site_symmetry_order
_atom_site_calc_flag
_atom_site_refinement_flags_posn
Co1 Co 0.999(4) 0.995(3) 1.004(5) 0.029(3) Uiso 1 1 d .
O1W O 0.665(9) 1.025(7) 1.053(13) 0.014(9) Uiso 1 1 d D
H1WA H 0.5382 1.1389 1.0126 0.021 Uiso 1 1 d GR
H1WB H 0.6136 1.0570 1.1613 0.021 Uiso 1 1 d DGR
C8 C 1.327(5) 0.948(4) 0.283(3) 0.041(19) Uiso 1 1 d D
C6 C 0.996(5) 1.011(4) 0.546(3) 0.048(9) Uiso 1 1 d D
H6 H 0.8478 1.0399 0.5594 0.057 Uiso 1 1 calc R
C1 C 1.156(5) 0.977(3) 0.649(3) 0.048(9) Uiso 1 1 d DG
C2 C 1.377(5) 0.934(5) 0.629(3) 0.048(9) Uiso 1 1 d DG
H2 H 1.4849 0.9117 0.6974 0.057 Uiso 1 1 calc R
C3 C 1.437(6) 0.925(5) 0.505(4) 0.048(9) Uiso 1 1 d DG
H3 H 1.5848 0.8959 0.4919 0.057 Uiso 1 1 calc R
C4 C 1.276(7) 0.958(4) 0.403(3) 0.048(9) Uiso 1 1 d DG
C5 C 1.055(6) 1.002(5) 0.423(3) 0.048(9) Uiso 1 1 d DG
H5 H 0.9477 1.0241 0.3539 0.057 Uiso 1 1 calc R
C7 C 1.096(5) 0.987(5) 0.767(3) 0.04(2) Uiso 1 1 d D
O2 O 1.242(6) 0.958(5) 0.857(3) 0.051(9) Uiso 1 1 d D
N1 N 0.992(6) 0.314(6) 1.001(5) 0.021(7) Uiso 1 1 d D
N2 N 1.002(6) 0.683(6) 1.001(5) 0.021(7) Uiso 1 1 d D
C11 C 1.235(8) 0.381(6) 0.989(13) 0.043(9) Uiso 1 1 d D
H11A H 1.2895 0.3242 0.9155 0.052 Uiso 1 1 calc R
H11B H 1.3376 0.3566 1.0648 0.052 Uiso 1 1 calc R
C9 C 0.910(12) 0.396(5) 1.115(6) 0.043(9) Uiso 1 1 d D
H9A H 1.0057 0.3568 1.1902 0.052 Uiso 1 1 calc R
H9B H 0.7532 0.3420 1.1210 0.052 Uiso 1 1 calc R
C12 C 1.210(9) 0.593(6) 0.972(12) 0.043(9) Uiso 1 1 d D
H12A H 1.3409 0.6596 1.0235 0.052 Uiso 1 1 calc R
H12B H 1.2293 0.6200 0.8842 0.052 Uiso 1 1 calc R
C10 C 0.913(12) 0.612(5) 1.119(6) 0.043(9) Uiso 1 1 d D
H10A H 0.7584 0.6493 1.1228 0.052 Uiso 1 1 calc R
H10B H 1.0125 0.6641 1.1926 0.052 Uiso 1 1 calc R
C14 C 0.826(10) 0.615(5) 0.894(6) 0.043(9) Uiso 1 1 d D
H14A H 0.8597 0.6715 0.8145 0.052 Uiso 1 1 calc R
H14B H 0.6717 0.6421 0.9107 0.052 Uiso 1 1 calc R
C13 C 0.854(11) 0.403(5) 0.896(6) 0.043(9) Uiso 1 1 d D
O1 O 0.899(5) 1.025(5) 0.781(4) 0.051(9) Uiso 1 1 d D
O4 O 1.173(7) 0.976(6) 0.197(4) 0.051(9) Uiso 1 1 d D
O3 O 1.519(5) 0.906(6) 0.262(4) 0.051(9) Uiso 1 1 d D

loop_
_atom_type_symbol
_atom_type_description
_atom_type_scat_dispersion_real
_atom_type_scat_dispersion_imag
_atom_type_scat_source
C C 0.0033 0.0016 'International Tables Vol C Tables 4.2.6.8 and 6.1.1.4'
H H 0.0000 0.0000 'International Tables Vol C Tables 4.2.6.8 and 6.1.1.4'
Co Co 0.3494 0.9721 'International Tables Vol C Tables 4.2.6.8 and 6.1.1.4'
N N 0.0061 0.0033 'International Tables Vol C Tables 4.2.6.8 and 6.1.1.4'
O O 0.0106 0.0060 'International Tables Vol C Tables 4.2.6.8 and 6.1.1.4'

loop_
_geom_angle_atom_site_label_1
_geom_angle_atom_site_label_2
_geom_angle_atom_site_label_3
_geom_angle
_geom_angle_site_symmetry_1
_geom_angle_site_symmetry_3
O1W Co1 O2 150(3) . .
O1W Co1 N1 78.9(17) . 1_565
O1W Co1 N2 101.0(16) . .
O1W Co1 O1 95(4) . .
O1W Co1 O4 98(4) . 1_556
O2 Co1 O1 55.4(12) . .
N1 Co1 O2 99.6(19) 1_565 .
N1 Co1 O1 82(2) 1_565 .
N2 Co1 O2 79.5(17) . .
N2 Co1 N1 178(3) . 1_565
N2 Co1 O1 96(2) . .
O4 Co1 O2 111.7(18) 1_556 .
O4 Co1 N1 97(2) 1_556 1_565
O4 Co1 N2 84(2) 1_556 .
O4 Co1 O1 166.6(14) 1_556 .
Co1 O1W H1WA 126.8 . .
Co1 O1W H1WB 126.0 . .
H1WA O1W H1WB 89.0 . .
O4 C8 C4 117.6(13) . .
O3 C8 C4 119.5(13) . .
O3 C8 O4 122.8(5) . .
C1 C6 H6 120.0 . .
C1 C6 C5 120.0 . .
C5 C6 H6 120.0 . .
C2 C1 C6 120.0 . .
C7 C1 C6 119.3(11) . .
C7 C1 C2 120.7(11) . .
C1 C2 H2 120.0 . .
C1 C2 C3 120.0 . .
C3 C2 H2 120.0 . .
C2 C3 H3 120.0 . .
C4 C3 C2 120.0 . .
C4 C3 H3 120.0 . .
C8 C4 C3 122(2) . .
C8 C4 C5 118(2) . .
C3 C4 C5 120.0 . .
C6 C5 H5 120.0 . .
C4 C5 C6 120.0 . .
C4 C5 H5 120.0 . .
O2 C7 C1 118.3(12) . .
O2 C7 O1 122.8(5) . .
O1 C7 C1 118.9(12) . .
C7 O2 Co1 94(2) . .
C11 N1 Co1 103(3) . 1_545
C11 N1 C9 112(6) . .
C11 N1 C13 105(7) . .
C9 N1 Co1 114(3) . 1_545
C13 N1 Co1 120(3) . 1_545
C13 N1 C9 103(5) . .
C12 N2 Co1 121(3) . .
C10 N2 Co1 107(3) . .
C10 N2 C12 113(6) . .
C10 N2 C14 106(5) . .
C14 N2 Co1 105(3) . .
C14 N2 C12 103(5) . .
N1 C11 H11A 111.8 . .
N1 C11 H11B 111.8 . .
N1 C11 C12 100(4) . .
H11A C11 H11B 109.6 . .
C12 C11 H11A 111.8 . .
C12 C11 H11B 111.8 . .
N1 C9 H9A 108.5 . .
N1 C9 H9B 108.5 . .
N1 C9 C10 115(4) . .
H9A C9 H9B 107.5 . .
C10 C9 H9A 108.5 . .
C10 C9 H9B 108.5 . .
N2 C12 C11 123(4) . .
N2 C12 H12A 106.6 . .
N2 C12 H12B 106.6 . .
C11 C12 H12A 106.6 . .
C11 C12 H12B 106.6 . .
H12A C12 H12B 106.6 . .
N2 C10 C9 108(5) . .
N2 C10 H10A 110.2 . .
N2 C10 H10B 110.2 . .
C9 C10 H10A 110.2 . .
C9 C10 H10B 110.2 . .
H10A C10 H10B 108.5 . .
N2 C14 H14A 111.6 . .
N2 C14 H14B 111.6 . .
N2 C14 C13 101(4) . .
H14A C14 H14B 109.4 . .
C13 C14 H14A 111.6 . .
C13 C14 H14B 111.6 . .
N1 C13 C14 122(5) . .
C7 O1 Co1 87.9(15) . .
C8 O4 Co1 159(3) . 1_554

loop_
_geom_bond_atom_site_label_1
_geom_bond_atom_site_label_2
_geom_bond_distance
_geom_bond_site_symmetry_2
Co1 O1W 2.10(3) .
Co1 O2 2.26(4) .
Co1 N1 2.25(5) 1_565
Co1 N2 2.20(5) .
Co1 O1 2.38(7) .
Co1 O4 2.18(6) 1_556
O1W H1WA 1.1851 .
O1W H1WB 1.2458 .
C8 C4 1.340(3) .
C8 O4 1.230(3) .
C8 O3 1.230(3) .
C6 H6 0.9300 .
C6 C1 1.3900 .
C6 C5 1.3900 .
C1 C2 1.3900 .
C1 C7 1.340(3) .
C2 H2 0.9300 .
C2 C3 1.3900 .
C3 H3 0.9300 .
C3 C4 1.3900 .
C4 C5 1.3900 .
C5 H5 0.9300 .
C7 O2 1.230(3) .
C7 O1 1.230(3) .
N1 Co1 2.25(5) 1_545
N1 C11 1.480(3) .
N1 C9 1.480(3) .
N1 C13 1.480(3) .
N2 C12 1.480(3) .
N2 C10 1.480(3) .
N2 C14 1.480(3) .
C11 H11A 0.9700 .
C11 H11B 0.9700 .
C11 C12 1.520(3) .
C9 H9A 0.9700 .
C9 H9B 0.9700 .
C9 C10 1.520(3) .
C12 H12A 0.9700 .
C12 H12B 0.9700 .
C10 H10A 0.9700 .
C10 H10B 0.9700 .
C14 H14A 0.9700 .
C14 H14B 0.9700 .
C14 C13 1.520(3) .
O4 Co1 2.18(6) 1_554

loop_
_geom_torsion_atom_site_label_1
_geom_torsion_atom_site_label_2
_geom_torsion_atom_site_label_3
_geom_torsion_atom_site_label_4
_geom_torsion
_geom_torsion_site_symmetry_1
_geom_torsion_site_symmetry_4
Co1 N1 C11 C12 174(6) 1_545 .
Co1 N1 C9 C10 177(5) 1_545 .
Co1 N1 C13 C14 175(4) 1_545 .
Co1 N2 C12 C11 170(7) . .
Co1 N2 C10 C9 179(5) . .
Co1 N2 C14 C13 177(4) . .
C8 C4 C5 C6 179.0(13) . .
C6 C1 C2 C3 0.0 . .
C6 C1 C7 O2 -179(2) . .
C6 C1 C7 O1 0(3) . .
C1 C6 C5 C4 0.0 . .
C1 C2 C3 C4 0.0 . .
C1 C7 O2 Co1 -179(2) . .
C1 C7 O1 Co1 179(2) . .
C2 C1 C7 O2 1(3) . .
C2 C1 C7 O1 -180(2) . .
C2 C3 C4 C8 -178.9(13) . .
C2 C3 C4 C5 0.0 . .
C3 C4 C5 C6 0.0 . .
C4 C8 O4 Co1 -174(6) . 1_554
C5 C6 C1 C2 0.0 . .
C5 C6 C1 C7 -179.9(15) . .
C7 C1 C2 C3 179.9(15) . .
O2 C7 O1 Co1 -2(3) . .
N1 C11 C12 N2 14(12) . .
N1 C9 C10 N2 0(8) . .
N2 C14 C13 N1 11(7) . .
C11 N1 C9 C10 61(9) . .
C11 N1 C13 C14 -70(7) . .
C9 N1 C11 C12 -63(9) . .
C9 N1 C13 C14 47(6) . .
C12 N2 C10 C9 -46(8) . .
C12 N2 C14 C13 49(6) . .
C10 N2 C12 C11 41(11) . .
C10 N2 C14 C13 -70(5) . .
C14 N2 C12 C11 -73(10) . .
C14 N2 C10 C9 67(6) . .
C13 N1 C11 C12 48(8) . .
C13 N1 C9 C10 -51(7) . .
O1 C7 O2 Co1 2(3) . .
O4 C8 C4 C3 178.7(15) . .
O4 C8 C4 C5 -0.3(19) . .
O3 C8 C4 C3 0.4(18) . .
O3 C8 C4 C5 -178.5(15) . .
O3 C8 O4 Co1 4(7) . 1_554
